data_9008944
loop_
_publ_author_name
'Wyckoff, R. W. G.'

_publ_section_title
;
 Second edition. Interscience Publishers, New York, New York
;
_journal_name_full 'Crystal Structures'
_journal_page_first 85
_journal_page_last 237
_journal_volume 1
_journal_year 1963
_chemical_formula_structural FeB
_chemical_formula_sum 'B Fe'
_space_group_IT_number 62
_symmetry_space_group_name_Hall '-P 2c 2ab'
_symmetry_space_group_name_H-M 'P b n m'
_cell_angle_alpha 90
_cell_angle_beta 90
_cell_angle_gamma 90
_cell_length_a 4.053
_cell_length_b 5.495
_cell_length_c 2.946
_cell_volume 65.611
_cell_formula_units_Z 4
_database_code_amcsd 0011622
_exptl_crystal_density_diffrn 6.748
_cod_original_formula_sum 'Fe B'
_cod_database_code 9008944
_amcsd_formula_title FeB

loop_
_space_group_symop_operation_xyz
x,y,z
x,y,1/2-z
-x,-y,1/2+z
1/2+x,1/2-y,1/2+z
1/2-x,1/2+y,1/2-z
1/2-x,1/2+y,z
1/2+x,1/2-y,-z
-x,-y,-z

loop_
_atom_site_label
_atom_site_fract_x
_atom_site_fract_y
_atom_site_fract_z
Fe 0.12500 0.18000 0.25000
B 0.61000 0.04000 0.25000

loop_
_cod_related_entry_id
_cod_related_entry_database
_cod_related_entry_code
1 AMCSD 0011622
